data_7151217
loop_
_publ_author_name
'Zinzalla, Giovanna'
'Milroy, Lech-Gustav'
'Ley, Steven V.'

_publ_section_title
;
 Chemical variation of natural product-like scaffolds: design and
 synthesis of spiroketal derivatives.
;
_journal_issue 10
_journal_name_full 'Organic &amp; biomolecular chemistry'
_journal_page_first 1977
_journal_page_last 2002
_journal_paper_doi 10.1039/b603015g
_journal_volume 4
_journal_year 2006
_chemical_absolute_configuration 'the absolute configuration was determined reliably'
_chemical_formula_moiety 'C21 H30 O4 S2'
_chemical_formula_sum 'C21 H30 O4 S2'
_chemical_formula_weight 410.57
_chemical_name_systematic
;
?
;
_space_group_IT_number 19
_symmetry_cell_setting orthorhombic
_symmetry_space_group_name_Hall 'P 2ac 2ab'
_symmetry_space_group_name_H-M 'P 21 21 21'
_atom_sites_solution_hydrogens geom
_atom_sites_solution_primary direct
_atom_sites_solution_secondary difmap
_audit_creation_method SHELXL-97
_cell_angle_alpha 90.00
_cell_angle_beta 90.00
_cell_angle_gamma 90.00
_cell_formula_units_Z 4
_cell_length_a 8.1371(1)
_cell_length_b 9.7341(1)
_cell_length_c 26.6319(4)
_cell_measurement_reflns_used 15429
_cell_measurement_temperature 180(2)
_cell_measurement_theta_max 27.48
_cell_measurement_theta_min 1.00
_cell_volume 2109.44(5)
_computing_cell_refinement 'HKL Scalepack (Otwinowski & Minor 1997)'
_computing_data_collection 'Collect (Nonius B.V. 1998)'
_computing_data_reduction
;
HKL Denzo and Scalepack (Otwinowski & Minor 1997)
;
_computing_publication_material 'SHELXL-97 (Sheldrick 1997)'
_computing_structure_refinement 'SHELXL-97 (Sheldrick 1997)'
_computing_structure_solution 'SIR-92 (Altomare et al. 1994)'
_diffrn_ambient_temperature 180(2)
_diffrn_measured_fraction_theta_full 0.991
_diffrn_measured_fraction_theta_max 0.991
_diffrn_measurement_device_type 'Nonius Kappa CCD'
_diffrn_measurement_method 'Thin slice \w and \f scans'
_diffrn_radiation_source 'fine-focus sealed tube'
_diffrn_radiation_type MoK\a
_diffrn_radiation_wavelength 0.71073
_diffrn_reflns_av_R_equivalents 0.0471
_diffrn_reflns_av_sigmaI/netI 0.0379
_diffrn_reflns_limit_h_max 10
_diffrn_reflns_limit_h_min -10
_diffrn_reflns_limit_k_max 12
_diffrn_reflns_limit_k_min -12
_diffrn_reflns_limit_l_max 34
_diffrn_reflns_limit_l_min -33
_diffrn_reflns_number 17628
_diffrn_reflns_theta_full 27.48
_diffrn_reflns_theta_max 27.48
_diffrn_reflns_theta_min 3.60
_exptl_absorpt_coefficient_mu 0.276
_exptl_absorpt_correction_T_max 0.964
_exptl_absorpt_correction_T_min 0.897
_exptl_absorpt_correction_type multi-scan
_exptl_absorpt_process_details
;
multi-scan from symmetry-related measurements
Sortav (Blessing 1995)
;
_exptl_crystal_colour colourless
_exptl_crystal_density_diffrn 1.293
_exptl_crystal_density_method 'not measured'
_exptl_crystal_description block
_exptl_crystal_F_000 880
_exptl_crystal_size_max 0.42
_exptl_crystal_size_mid 0.18
_exptl_crystal_size_min 0.14
_refine_diff_density_max 0.293
_refine_diff_density_min -0.215
_refine_diff_density_rms 0.044
_refine_ls_abs_structure_details 'Flack H D (1983), Acta Cryst. A39, 876-881'
_refine_ls_abs_structure_Flack 0.00(6)
_refine_ls_extinction_method none
_refine_ls_goodness_of_fit_ref 1.045
_refine_ls_hydrogen_treatment mixed
_refine_ls_matrix_type full
_refine_ls_number_parameters 247
_refine_ls_number_reflns 4759
_refine_ls_number_restraints 1
_refine_ls_restrained_S_all 1.046
_refine_ls_R_factor_all 0.0438
_refine_ls_R_factor_gt 0.0338
_refine_ls_shift/su_max 0.005
_refine_ls_shift/su_mean 0.000
_refine_ls_structure_factor_coef Fsqd
_refine_ls_weighting_details 'calc w=1/[\s^2^(Fo^2^)+(0.0414P)^2^+0.2841P] where P=(Fo^2^+2Fc^2^)/3'
_refine_ls_weighting_scheme calc
_refine_ls_wR_factor_gt 0.0778
_refine_ls_wR_factor_ref 0.0821
_reflns_number_gt 4144
_reflns_number_total 4759
_reflns_threshold_expression >2sigma(I)
_cod_data_source_file b603015g.txt
_cod_data_source_block sl0410
_cod_depositor_comments
;
The following automatic conversions were performed:
'_symmetry_cell_setting' value 'Orthorhombic' changed to 'orthorhombic'
according to '/home/saulius/struct/CIF-dictionaries/cif_core.dic'
dictionary named 'cif_core.dic' version 2.4.1 from 2010-06-29.

Automatic conversion script
Id: cif_fix_enum 1527 2010-12-29 10:47:43Z saulius 
;
_cod_original_sg_symbol_H-M P2(1)2(1)2(1)
_cod_database_code 7151217

loop_
_symmetry_equiv_pos_as_xyz
'x, y, z'
'-x+1/2, -y, z+1/2'
'x+1/2, -y+1/2, -z'
'-x, y+1/2, -z+1/2'

loop_
_atom_site_label
_atom_site_type_symbol
_atom_site_fract_x
_atom_site_fract_y
_atom_site_fract_z
_atom_site_U_iso_or_equiv
_atom_site_adp_type
_atom_site_occupancy
_atom_site_symmetry_multiplicity
_atom_site_calc_flag
_atom_site_refinement_flags
_atom_site_disorder_assembly
_atom_site_disorder_group
O1 O 1.01143(15) 1.18831(12) 0.57171(4) 0.0275(3) Uani 1 1 d . . .
C2 C 1.0872(2) 1.30664(18) 0.59532(7) 0.0306(4) Uani 1 1 d . . .
H2 H 1.1278 1.2808 0.6295 0.037 Uiso 1 1 calc R . .
C3 C 1.2294(2) 1.3564(2) 0.56357(7) 0.0404(5) Uani 1 1 d . . .
H3A H 1.2844 1.4345 0.5805 0.048 Uiso 1 1 calc R . .
H3B H 1.1881 1.3888 0.5307 0.048 Uiso 1 1 calc R . .
C4 C 1.3525(2) 1.2398(2) 0.55564(7) 0.0404(5) Uani 1 1 d . . .
H4A H 1.4392 1.2699 0.5320 0.049 Uiso 1 1 calc R . .
H4B H 1.4054 1.2165 0.5880 0.049 Uiso 1 1 calc R . .
C5 C 1.2662(2) 1.1137(2) 0.53471(7) 0.0343(4) Uani 1 1 d . . .
H5A H 1.3445 1.0359 0.5337 0.041 Uiso 1 1 calc R . .
H5B H 1.2301 1.1326 0.4999 0.041 Uiso 1 1 calc R . .
C6 C 1.1175(2) 1.07348(19) 0.56629(6) 0.0284(4) Uani 1 1 d . . .
O7 O 1.18152(14) 1.03234(12) 0.61377(4) 0.0282(3) Uani 1 1 d . . .
C8 C 1.0576(2) 0.98736(19) 0.64877(6) 0.0277(4) Uani 1 1 d . . .
H8 H 0.9747 1.0622 0.6531 0.033 Uiso 1 1 calc R . .
C9 C 0.9725(2) 0.86104(18) 0.62829(6) 0.0292(4) Uani 1 1 d . . .
H9A H 0.8897 0.8283 0.6528 0.035 Uiso 1 1 calc R . .
H9B H 1.0540 0.7868 0.6232 0.035 Uiso 1 1 calc R . .
C10 C 0.8877(2) 0.89456(18) 0.57799(6) 0.0287(4) Uani 1 1 d . . .
C11 C 1.0150(2) 0.95967(18) 0.54272(6) 0.0287(4) Uani 1 1 d . . .
H11A H 1.0900 0.8867 0.5306 0.034 Uiso 1 1 calc R . .
H11B H 0.9570 0.9975 0.5131 0.034 Uiso 1 1 calc R . .
S12 S 0.82009(6) 0.73934(5) 0.545487(18) 0.03787(13) Uani 1 1 d . . .
C13 C 0.6605(3) 0.6760(2) 0.58668(8) 0.0414(4) Uani 1 1 d . . .
H13A H 0.6171 0.5889 0.5728 0.050 Uiso 1 1 calc R . .
H13B H 0.7095 0.6554 0.6199 0.050 Uiso 1 1 calc R . .
C14 C 0.5180(2) 0.7758(2) 0.59396(8) 0.0444(5) Uani 1 1 d . . .
H14A H 0.4710 0.7990 0.5607 0.053 Uiso 1 1 calc R . .
H14B H 0.4310 0.7301 0.6139 0.053 Uiso 1 1 calc R . .
C15 C 0.5688(2) 0.9077(2) 0.62038(7) 0.0382(4) Uani 1 1 d . . .
H15A H 0.6181 0.8836 0.6532 0.046 Uiso 1 1 calc R . .
H15B H 0.4690 0.9629 0.6271 0.046 Uiso 1 1 calc R . .
S16 S 0.71361(5) 1.01282(5) 0.585909(16) 0.03116(11) Uani 1 1 d . . .
C17 C 0.9481(2) 1.4090(2) 0.60013(7) 0.0379(5) Uani 1 1 d . . .
H17A H 0.9880 1.4914 0.6182 0.045 Uiso 1 1 calc R . .
H17B H 0.9123 1.4379 0.5662 0.045 Uiso 1 1 calc R . .
O18 O 0.81167(18) 1.35223(16) 0.62650(6) 0.0492(4) Uani 1 1 d D . .
H18 H 0.791(3) 1.2633(18) 0.6140(8) 0.059 Uiso 1 1 d D . .
C19 C 1.1436(2) 0.9635(2) 0.69824(6) 0.0340(4) Uani 1 1 d . . .
H19A H 1.0762 0.9034 0.7200 0.041 Uiso 1 1 calc R . .
H19B H 1.2512 0.9187 0.6926 0.041 Uiso 1 1 calc R . .
O20 O 1.16570(17) 1.09355(16) 0.72116(5) 0.0451(4) Uani 1 1 d . . .
C21 C 1.2439(3) 1.0868(3) 0.76868(8) 0.0582(7) Uani 1 1 d . . .
H21A H 1.2020 1.0055 0.7870 0.070 Uiso 1 1 calc R . .
H21B H 1.2137 1.1694 0.7883 0.070 Uiso 1 1 calc R . .
C22 C 1.4290(2) 1.0778(2) 0.76575(7) 0.0380(5) Uani 1 1 d . . .
C23 C 1.5149(3) 1.1476(3) 0.72976(9) 0.0572(6) Uani 1 1 d . . .
H23 H 1.4571 1.1976 0.7047 0.069 Uiso 1 1 calc R . .
C24 C 1.6828(4) 1.1463(3) 0.72933(10) 0.0683(8) Uani 1 1 d . . .
H24 H 1.7408 1.1948 0.7039 0.082 Uiso 1 1 calc R . .
C25 C 1.7660(3) 1.0770(3) 0.76451(11) 0.0702(9) Uani 1 1 d . . .
H25 H 1.8828 1.0777 0.7642 0.084 Uiso 1 1 calc R . .
C26 C 1.6842(3) 1.0053(3) 0.80080(10) 0.0740(8) Uani 1 1 d . . .
H26 H 1.7438 0.9558 0.8256 0.089 Uiso 1 1 calc R . .
C27 C 1.5127(3) 1.0052(3) 0.80135(8) 0.0555(6) Uani 1 1 d . . .
H27 H 1.4547 0.9550 0.8263 0.067 Uiso 1 1 calc R . .

loop_
_atom_site_aniso_label
_atom_site_aniso_U_11
_atom_site_aniso_U_22
_atom_site_aniso_U_33
_atom_site_aniso_U_23
_atom_site_aniso_U_13
_atom_site_aniso_U_12
O1 0.0283(6) 0.0266(6) 0.0276(6) 0.0004(5) -0.0002(5) 0.0044(5)
C2 0.0327(9) 0.0293(9) 0.0298(9) 0.0007(7) -0.0006(7) 0.0006(8)
C3 0.0429(11) 0.0368(10) 0.0413(10) 0.0051(8) 0.0041(9) -0.0044(9)
C4 0.0332(10) 0.0457(11) 0.0424(11) 0.0085(9) 0.0103(8) -0.0019(9)
C5 0.0318(10) 0.0403(10) 0.0308(9) 0.0051(8) 0.0069(7) 0.0070(8)
C6 0.0272(9) 0.0317(9) 0.0262(8) 0.0029(7) 0.0018(7) 0.0076(7)
O7 0.0226(6) 0.0358(7) 0.0261(6) 0.0061(5) 0.0005(5) 0.0040(5)
C8 0.0226(8) 0.0357(9) 0.0248(8) 0.0050(7) 0.0015(6) 0.0049(8)
C9 0.0266(9) 0.0306(9) 0.0305(9) 0.0056(7) -0.0004(7) 0.0026(7)
C10 0.0294(9) 0.0282(9) 0.0284(9) -0.0006(7) -0.0018(7) 0.0026(7)
C11 0.0308(9) 0.0307(9) 0.0244(8) 0.0002(7) 0.0022(7) 0.0071(7)
S12 0.0447(3) 0.0325(2) 0.0364(2) -0.0057(2) -0.0007(2) -0.0015(2)
C13 0.0427(11) 0.0370(10) 0.0445(10) 0.0009(9) -0.0058(9) -0.0073(9)
C14 0.0333(10) 0.0466(12) 0.0533(12) 0.0045(10) -0.0059(9) -0.0071(9)
C15 0.0256(9) 0.0467(12) 0.0422(10) 0.0045(9) 0.0010(8) 0.0030(9)
S16 0.0255(2) 0.0343(2) 0.0337(2) 0.00116(19) -0.00192(17) 0.00543(18)
C17 0.0442(11) 0.0294(10) 0.0400(11) -0.0030(8) 0.0017(9) 0.0053(9)
O18 0.0431(8) 0.0432(8) 0.0614(9) -0.0086(7) 0.0145(7) 0.0087(7)
C19 0.0280(10) 0.0454(12) 0.0285(9) 0.0048(8) -0.0022(7) 0.0030(8)
O20 0.0388(8) 0.0579(9) 0.0384(7) -0.0113(6) -0.0123(6) 0.0079(7)
C21 0.0391(12) 0.099(2) 0.0365(11) -0.0135(12) -0.0069(9) 0.0060(13)
C22 0.0301(10) 0.0498(12) 0.0341(10) -0.0114(9) -0.0029(8) -0.0004(9)
C23 0.0598(15) 0.0684(17) 0.0434(12) 0.0106(11) 0.0005(12) 0.0005(13)
C24 0.0723(19) 0.0803(19) 0.0524(14) -0.0065(13) 0.0186(14) -0.0267(17)
C25 0.0261(11) 0.109(2) 0.0755(18) -0.0360(17) 0.0040(12) -0.0038(13)
C26 0.0559(16) 0.099(2) 0.0672(16) 0.0142(16) -0.0163(13) 0.0234(18)
C27 0.0507(13) 0.0636(15) 0.0522(13) 0.0167(12) 0.0040(10) 0.0022(13)

loop_
_atom_type_symbol
_atom_type_description
_atom_type_scat_dispersion_real
_atom_type_scat_dispersion_imag
_atom_type_scat_source
C C 0.0033 0.0016 'International Tables Vol C Tables 4.2.6.8 and 6.1.1.4'
H H 0.0000 0.0000 'International Tables Vol C Tables 4.2.6.8 and 6.1.1.4'
O O 0.0106 0.0060 'International Tables Vol C Tables 4.2.6.8 and 6.1.1.4'
S S 0.1246 0.1234 'International Tables Vol C Tables 4.2.6.8 and 6.1.1.4'

loop_
_geom_angle_atom_site_label_1
_geom_angle_atom_site_label_2
_geom_angle_atom_site_label_3
_geom_angle
_geom_angle_site_symmetry_1
_geom_angle_site_symmetry_3
_geom_angle_publ_flag
C6 O1 C2 114.29(13) . . ?
O1 C2 C3 109.71(14) . . ?
O1 C2 C17 104.00(14) . . ?
C3 C2 C17 114.12(15) . . ?
O1 C2 H2 109.6 . . ?
C3 C2 H2 109.6 . . ?
C17 C2 H2 109.6 . . ?
C2 C3 C4 109.91(16) . . ?
C2 C3 H3A 109.7 . . ?
C4 C3 H3A 109.7 . . ?
C2 C3 H3B 109.7 . . ?
C4 C3 H3B 109.7 . . ?
H3A C3 H3B 108.2 . . ?
C5 C4 C3 110.36(15) . . ?
C5 C4 H4A 109.6 . . ?
C3 C4 H4A 109.6 . . ?
C5 C4 H4B 109.6 . . ?
C3 C4 H4B 109.6 . . ?
H4A C4 H4B 108.1 . . ?
C4 C5 C6 111.81(15) . . ?
C4 C5 H5A 109.3 . . ?
C6 C5 H5A 109.3 . . ?
C4 C5 H5B 109.3 . . ?
C6 C5 H5B 109.3 . . ?
H5A C5 H5B 107.9 . . ?
O1 C6 O7 110.70(13) . . ?
O1 C6 C11 106.39(13) . . ?
O7 C6 C11 111.21(14) . . ?
O1 C6 C5 109.66(14) . . ?
O7 C6 C5 105.75(14) . . ?
C11 C6 C5 113.19(14) . . ?
C6 O7 C8 113.80(12) . . ?
O7 C8 C19 106.69(13) . . ?
O7 C8 C9 109.51(13) . . ?
C19 C8 C9 113.68(15) . . ?
O7 C8 H8 109.0 . . ?
C19 C8 H8 109.0 . . ?
C9 C8 H8 109.0 . . ?
C8 C9 C10 110.25(14) . . ?
C8 C9 H9A 109.6 . . ?
C10 C9 H9A 109.6 . . ?
C8 C9 H9B 109.6 . . ?
C10 C9 H9B 109.6 . . ?
H9A C9 H9B 108.1 . . ?
C11 C10 C9 108.49(14) . . ?
C11 C10 S12 104.77(11) . . ?
C9 C10 S12 111.82(12) . . ?
C11 C10 S16 109.38(11) . . ?
C9 C10 S16 112.20(12) . . ?
S12 C10 S16 109.89(9) . . ?
C6 C11 C10 114.69(14) . . ?
C6 C11 H11A 108.6 . . ?
C10 C11 H11A 108.6 . . ?
C6 C11 H11B 108.6 . . ?
C10 C11 H11B 108.6 . . ?
H11A C11 H11B 107.6 . . ?
C13 S12 C10 102.18(9) . . ?
C14 C13 S12 113.96(14) . . ?
C14 C13 H13A 108.8 . . ?
S12 C13 H13A 108.8 . . ?
C14 C13 H13B 108.8 . . ?
S12 C13 H13B 108.8 . . ?
H13A C13 H13B 107.7 . . ?
C15 C14 C13 112.92(16) . . ?
C15 C14 H14A 109.0 . . ?
C13 C14 H14A 109.0 . . ?
C15 C14 H14B 109.0 . . ?
C13 C14 H14B 109.0 . . ?
H14A C14 H14B 107.8 . . ?
C14 C15 S16 114.80(14) . . ?
C14 C15 H15A 108.6 . . ?
S16 C15 H15A 108.6 . . ?
C14 C15 H15B 108.6 . . ?
S16 C15 H15B 108.6 . . ?
H15A C15 H15B 107.5 . . ?
C15 S16 C10 101.88(9) . . ?
O18 C17 C2 111.67(15) . . ?
O18 C17 H17A 109.3 . . ?
C2 C17 H17A 109.3 . . ?
O18 C17 H17B 109.3 . . ?
C2 C17 H17B 109.3 . . ?
H17A C17 H17B 107.9 . . ?
C17 O18 H18 108.6(15) . . ?
O20 C19 C8 107.31(15) . . ?
O20 C19 H19A 110.3 . . ?
C8 C19 H19A 110.3 . . ?
O20 C19 H19B 110.3 . . ?
C8 C19 H19B 110.3 . . ?
H19A C19 H19B 108.5 . . ?
C19 O20 C21 113.60(18) . . ?
O20 C21 C22 113.83(18) . . ?
O20 C21 H21A 108.8 . . ?
C22 C21 H21A 108.8 . . ?
O20 C21 H21B 108.8 . . ?
C22 C21 H21B 108.8 . . ?
H21A C21 H21B 107.7 . . ?
C27 C22 C23 119.3(2) . . ?
C27 C22 C21 119.5(2) . . ?
C23 C22 C21 121.1(2) . . ?
C22 C23 C24 120.8(2) . . ?
C22 C23 H23 119.6 . . ?
C24 C23 H23 119.6 . . ?
C25 C24 C23 120.3(3) . . ?
C25 C24 H24 119.8 . . ?
C23 C24 H24 119.8 . . ?
C24 C25 C26 120.4(2) . . ?
C24 C25 H25 119.8 . . ?
C26 C25 H25 119.8 . . ?
C25 C26 C27 119.7(2) . . ?
C25 C26 H26 120.2 . . ?
C27 C26 H26 120.2 . . ?
C22 C27 C26 119.4(2) . . ?
C22 C27 H27 120.3 . . ?
C26 C27 H27 120.3 . . ?

loop_
_geom_bond_atom_site_label_1
_geom_bond_atom_site_label_2
_geom_bond_distance
_geom_bond_site_symmetry_2
_geom_bond_publ_flag
O1 C6 1.419(2) . ?
O1 C2 1.450(2) . ?
C2 C3 1.513(3) . ?
C2 C17 1.513(3) . ?
C2 H2 1.0000 . ?
C3 C4 1.528(3) . ?
C3 H3A 0.9900 . ?
C3 H3B 0.9900 . ?
C4 C5 1.521(3) . ?
C4 H4A 0.9900 . ?
C4 H4B 0.9900 . ?
C5 C6 1.524(2) . ?
C5 H5A 0.9900 . ?
C5 H5B 0.9900 . ?
C6 O7 1.425(2) . ?
C6 C11 1.522(3) . ?
O7 C8 1.4411(19) . ?
C8 C19 1.509(2) . ?
C8 C9 1.513(3) . ?
C8 H8 1.0000 . ?
C9 C10 1.542(2) . ?
C9 H9A 0.9900 . ?
C9 H9B 0.9900 . ?
C10 C11 1.535(2) . ?
C10 S12 1.8263(18) . ?
C10 S16 1.8378(17) . ?
C11 H11A 0.9900 . ?
C11 H11B 0.9900 . ?
S12 C13 1.808(2) . ?
C13 C14 1.525(3) . ?
C13 H13A 0.9900 . ?
C13 H13B 0.9900 . ?
C14 C15 1.521(3) . ?
C14 H14A 0.9900 . ?
C14 H14B 0.9900 . ?
C15 S16 1.811(2) . ?
C15 H15A 0.9900 . ?
C15 H15B 0.9900 . ?
C17 O18 1.425(2) . ?
C17 H17A 0.9900 . ?
C17 H17B 0.9900 . ?
O18 H18 0.942(16) . ?
C19 O20 1.417(2) . ?
C19 H19A 0.9900 . ?
C19 H19B 0.9900 . ?
O20 C21 1.418(3) . ?
C21 C22 1.511(3) . ?
C21 H21A 0.9900 . ?
C21 H21B 0.9900 . ?
C22 C27 1.365(3) . ?
C22 C23 1.367(3) . ?
C23 C24 1.367(4) . ?
C23 H23 0.9500 . ?
C24 C25 1.338(4) . ?
C24 H24 0.9500 . ?
C25 C26 1.365(4) . ?
C25 H25 0.9500 . ?
C26 C27 1.396(4) . ?
C26 H26 0.9500 . ?
C27 H27 0.9500 . ?

loop_
_geom_torsion_atom_site_label_1
_geom_torsion_atom_site_label_2
_geom_torsion_atom_site_label_3
_geom_torsion_atom_site_label_4
_geom_torsion
_geom_torsion_site_symmetry_1
_geom_torsion_site_symmetry_2
_geom_torsion_site_symmetry_3
_geom_torsion_site_symmetry_4
_geom_torsion_publ_flag
C6 O1 C2 C3 61.59(18) . . . . ?
C6 O1 C2 C17 -175.96(13) . . . . ?
O1 C2 C3 C4 -56.7(2) . . . . ?
C17 C2 C3 C4 -172.91(16) . . . . ?
C2 C3 C4 C5 53.4(2) . . . . ?
C3 C4 C5 C6 -52.1(2) . . . . ?
C2 O1 C6 O7 57.16(18) . . . . ?
C2 O1 C6 C11 178.11(12) . . . . ?
C2 O1 C6 C5 -59.14(18) . . . . ?
C4 C5 C6 O1 53.71(19) . . . . ?
C4 C5 C6 O7 -65.68(18) . . . . ?
C4 C5 C6 C11 172.34(15) . . . . ?
O1 C6 O7 C8 62.57(18) . . . . ?
C11 C6 O7 C8 -55.48(18) . . . . ?
C5 C6 O7 C8 -178.73(14) . . . . ?
C6 O7 C8 C19 -173.71(14) . . . . ?
C6 O7 C8 C9 62.85(17) . . . . ?
O7 C8 C9 C10 -60.99(17) . . . . ?
C19 C8 C9 C10 179.79(14) . . . . ?
C8 C9 C10 C11 53.16(18) . . . . ?
C8 C9 C10 S12 168.21(12) . . . . ?
C8 C9 C10 S16 -67.79(16) . . . . ?
O1 C6 C11 C10 -72.30(17) . . . . ?
O7 C6 C11 C10 48.32(18) . . . . ?
C5 C6 C11 C10 167.20(14) . . . . ?
C9 C10 C11 C6 -47.53(19) . . . . ?
S12 C10 C11 C6 -167.09(12) . . . . ?
S16 C10 C11 C6 75.15(15) . . . . ?
C11 C10 S12 C13 -175.82(11) . . . . ?
C9 C10 S12 C13 66.88(14) . . . . ?
S16 C10 S12 C13 -58.41(11) . . . . ?
C10 S12 C13 C14 60.22(16) . . . . ?
S12 C13 C14 C15 -64.6(2) . . . . ?
C13 C14 C15 S16 64.3(2) . . . . ?
C14 C15 S16 C10 -58.94(15) . . . . ?
C11 C10 S16 C15 172.07(12) . . . . ?
C9 C10 S16 C15 -67.50(14) . . . . ?
S12 C10 S16 C15 57.57(11) . . . . ?
O1 C2 C17 O18 55.19(19) . . . . ?
C3 C2 C17 O18 174.69(15) . . . . ?
O7 C8 C19 O20 79.47(17) . . . . ?
C9 C8 C19 O20 -159.72(15) . . . . ?
C8 C19 O20 C21 179.26(15) . . . . ?
C19 O20 C21 C22 82.5(3) . . . . ?
O20 C21 C22 C27 -147.1(2) . . . . ?
O20 C21 C22 C23 36.6(4) . . . . ?
C27 C22 C23 C24 -0.6(4) . . . . ?
C21 C22 C23 C24 175.7(3) . . . . ?
C22 C23 C24 C25 -0.4(4) . . . . ?
C23 C24 C25 C26 0.9(4) . . . . ?
C24 C25 C26 C27 -0.4(5) . . . . ?
C23 C22 C27 C26 1.0(4) . . . . ?
C21 C22 C27 C26 -175.3(3) . . . . ?
C25 C26 C27 C22 -0.5(5) . . . . ?

loop_
_cod_related_entry_id
_cod_related_entry_database
_cod_related_entry_code
1 ChemSpider 9864803
